data_4078258
loop_
_publ_author_name
'Oliva-Madrid, Mar\'ia-Jos\'e'
'Garc\?\'ia-L\'opez, Jos\'e-Antonio'
'Saura-Llamas, Isabel'
'Bautista, Delia'
'Vicente, Jos\'e'

_publ_section_title
;
 Ortho Palladation of the Phenethylamines of Biological
 Relevancel-Tyrosine Methyl Ester and Homoveratrylamine. Reactivity of the
 Palladacycles toward CO and Isocyanides. Synthesis of the Natural
 Alkaloid Corydaldine
;
_journal_issue 9
_journal_name_full Organometallics
_journal_page_first 3647
_journal_paper_doi 10.1021/om300141b
_journal_volume 31
_journal_year 2012
_chemical_formula_sum 'C30 H30 N O5 P Pd'
_chemical_formula_weight 621.92
_chemical_name_systematic
; 
 ? 
;
_space_group_IT_number 2
_symmetry_cell_setting triclinic
_symmetry_space_group_name_Hall '-P 1'
_symmetry_space_group_name_H-M 'P -1'
_atom_sites_solution_hydrogens geom
_atom_sites_solution_primary direct
_atom_sites_solution_secondary difmap
_audit_creation_method SHELXL-97
_cell_angle_alpha 66.454(2)
_cell_angle_beta 79.382(2)
_cell_angle_gamma 77.703(2)
_cell_formula_units_Z 2
_cell_length_a 10.1867(5)
_cell_length_b 12.514(6)
_cell_length_c 13.6052(7)
_cell_measurement_reflns_used 7402
_cell_measurement_temperature 100(2)
_cell_measurement_theta_max 27.23
_cell_measurement_theta_min 2.46
_cell_volume 1543.9(7)
_computing_cell_refinement 'Bruker SAINT'
_computing_data_collection 'Bruker SMART'
_computing_data_reduction 'Bruker SAINT'
_computing_molecular_graphics 'Bruker SHELXTL'
_computing_publication_material 'Bruker SHELXTL'
_computing_structure_refinement 'SHELXL-97 (Sheldrick, 1997)'
_computing_structure_solution 'SHELXS-97 (Sheldrick, 1990)'
_diffrn_ambient_temperature 100(2)
_diffrn_detector_area_resol_mean 8.26
_diffrn_measured_fraction_theta_full 0.993
_diffrn_measured_fraction_theta_max 0.918
_diffrn_measurement_device_type 'Bruker SMART APEX CCD'
_diffrn_measurement_method \w-scan
_diffrn_radiation_monochromator graphite
_diffrn_radiation_source 'fine-focus sealed tube'
_diffrn_radiation_type MoK\a
_diffrn_radiation_wavelength 0.71073
_diffrn_reflns_av_R_equivalents 0.0255
_diffrn_reflns_av_sigmaI/netI 0.0361
_diffrn_reflns_limit_h_max 13
_diffrn_reflns_limit_h_min -13
_diffrn_reflns_limit_k_max 16
_diffrn_reflns_limit_k_min -16
_diffrn_reflns_limit_l_max 18
_diffrn_reflns_limit_l_min -17
_diffrn_reflns_number 17799
_diffrn_reflns_theta_full 26.00
_diffrn_reflns_theta_max 28.10
_diffrn_reflns_theta_min 1.64
_exptl_absorpt_coefficient_mu 0.689
_exptl_absorpt_correction_T_max 0.9343
_exptl_absorpt_correction_T_min 0.8075
_exptl_absorpt_correction_type multi-scan
_exptl_absorpt_process_details SADABS
_exptl_crystal_colour pale-yellow
_exptl_crystal_density_diffrn 1.338
_exptl_crystal_density_method 'not measured'
_exptl_crystal_description block
_exptl_crystal_F_000 636
_exptl_crystal_size_max 0.21
_exptl_crystal_size_mid 0.15
_exptl_crystal_size_min 0.10
_refine_diff_density_max 1.021
_refine_diff_density_min -0.443
_refine_diff_density_rms 0.086
_refine_ls_extinction_method none
_refine_ls_goodness_of_fit_ref 1.052
_refine_ls_hydrogen_treatment 'NH2  and OH free with DFIX, rigid methyls others riding'
_refine_ls_matrix_type full
_refine_ls_number_parameters 353
_refine_ls_number_reflns 6909
_refine_ls_number_restraints 4
_refine_ls_restrained_S_all 1.052
_refine_ls_R_factor_all 0.0437
_refine_ls_R_factor_gt 0.0377
_refine_ls_shift/su_max 0.001
_refine_ls_shift/su_mean 0.000
_refine_ls_structure_factor_coef Fsqd
_refine_ls_weighting_details 'calc w=1/[\s^2^(Fo^2^)+(0.0504P)^2^+0.9939P] where P=(Fo^2^+2Fc^2^)/3'
_refine_ls_weighting_scheme calc
_refine_ls_wR_factor_gt 0.0927
_refine_ls_wR_factor_ref 0.0950
_reflns_number_gt 6106
_reflns_number_total 6909
_reflns_threshold_expression >2sigma(I)
_cod_data_source_file om300141b_si_002.cif
_cod_data_source_block ist323sq
_cod_database_code 4078258

loop_
_symmetry_equiv_pos_as_xyz
'x, y, z'
'-x, -y, -z'

loop_
_atom_site_label
_atom_site_type_symbol
_atom_site_fract_x
_atom_site_fract_y
_atom_site_fract_z
_atom_site_U_iso_or_equiv
_atom_site_adp_type
_atom_site_occupancy
_atom_site_symmetry_multiplicity
_atom_site_calc_flag
_atom_site_refinement_flags
_atom_site_disorder_assembly
_atom_site_disorder_group
Pd1 Pd 0.678788(19) 0.444964(17) 0.784601(16) 0.02168(7) Uani 1 1 d . . .
P1 P 0.79522(6) 0.26612(6) 0.86981(5) 0.02141(14) Uani 1 1 d . . .
N1 N 0.5679(2) 0.6092(2) 0.6955(2) 0.0281(5) Uani 1 1 d D B .
H01A H 0.621(3) 0.634(3) 0.6414(18) 0.030(9) Uiso 1 1 d D . .
H01B H 0.559(4) 0.639(3) 0.741(2) 0.045(11) Uiso 1 1 d D . .
O1 O 0.3407(2) 0.32422(19) 1.15158(17) 0.0311(4) Uani 1 1 d D . .
H02 H 0.265(2) 0.346(3) 1.173(3) 0.050(12) Uiso 1 1 d D . .
O4 O 0.84222(19) 0.51645(19) 0.67324(16) 0.0324(5) Uani 1 1 d . . .
O5 O 0.9028(2) 0.5965(3) 0.7743(2) 0.0529(7) Uani 1 1 d . . .
C1 C 0.5040(3) 0.4051(2) 0.8744(2) 0.0231(5) Uani 1 1 d . . .
C2 C 0.3904(3) 0.4346(2) 0.8177(2) 0.0246(5) Uani 1 1 d . . .
C3 C 0.2631(3) 0.4234(2) 0.8753(2) 0.0289(6) Uani 1 1 d . . .
H3 H 0.1870 0.4425 0.8368 0.035 Uiso 1 1 calc R . .
C4 C 0.2432(3) 0.3857(2) 0.9860(2) 0.0289(6) Uani 1 1 d . . .
H4 H 0.1553 0.3773 1.0235 0.035 Uiso 1 1 calc R . .
C5 C 0.3549(3) 0.3600(2) 1.0419(2) 0.0261(6) Uani 1 1 d . . .
C6 C 0.4837(3) 0.3688(2) 0.9865(2) 0.0237(5) Uani 1 1 d . . .
H6 H 0.5591 0.3497 1.0256 0.028 Uiso 1 1 calc R . .
C7 C 0.4044(3) 0.4888(3) 0.6967(2) 0.0315(6) Uani 1 1 d . B .
H7A H 0.3197 0.4911 0.6695 0.038 Uiso 1 1 calc R . .
H7B H 0.4790 0.4419 0.6663 0.038 Uiso 1 1 calc R . .
C8 C 0.4348(3) 0.6156(3) 0.6634(2) 0.0322(6) Uani 1 1 d . . .
H8 H 0.3622 0.6625 0.6966 0.039 Uiso 1 1 calc R A 1
O2 O 0.5384(6) 0.6722(8) 0.4789(5) 0.0404(17) Uiso 0.478(16) 1 d P B 1
O3 O 0.3234(6) 0.6972(7) 0.5051(5) 0.0363(16) Uiso 0.478(16) 1 d P B 1
C9 C 0.4411(8) 0.6696(7) 0.5393(6) 0.0212(19) Uiso 0.478(16) 1 d P B 1
C10 C 0.3106(8) 0.7525(8) 0.3952(6) 0.0329(19) Uiso 0.478(16) 1 d P B 1
H10A H 0.2148 0.7698 0.3841 0.040 Uiso 0.478(16) 1 calc PR B 1
H10B H 0.3594 0.7003 0.3581 0.040 Uiso 0.478(16) 1 calc PR B 1
H10C H 0.3485 0.8262 0.3660 0.040 Uiso 0.478(16) 1 calc PR B 1
O2' O 0.5356(5) 0.7101(7) 0.4820(4) 0.0375(15) Uiso 0.522(16) 1 d P B 2
O3' O 0.3064(5) 0.7283(5) 0.5211(4) 0.0256(13) Uiso 0.522(16) 1 d P B 2
C9' C 0.4275(8) 0.6904(8) 0.5507(6) 0.030(2) Uiso 0.522(16) 1 d P B 2
C10' C 0.2855(8) 0.7869(8) 0.4092(6) 0.040(2) Uiso 0.522(16) 1 d P B 2
H10D H 0.1885 0.8122 0.4028 0.048 Uiso 0.522(16) 1 calc PR B 2
H10E H 0.3217 0.7326 0.3717 0.048 Uiso 0.522(16) 1 calc PR B 2
H10F H 0.3321 0.8560 0.3768 0.048 Uiso 0.522(16) 1 calc PR B 2
C11 C 0.9181(3) 0.5723(3) 0.6922(3) 0.0334(7) Uani 1 1 d . . .
C12 C 1.0343(3) 0.6110(4) 0.6081(3) 0.0484(9) Uani 1 1 d . . .
H12A H 1.0000 0.6739 0.5433 0.073 Uiso 1 1 calc R . .
H12B H 1.0838 0.5439 0.5899 0.073 Uiso 1 1 calc R . .
H12C H 1.0951 0.6405 0.6360 0.073 Uiso 1 1 calc R . .
C21 C 0.9744(3) 0.2515(2) 0.8170(2) 0.0254(6) Uani 1 1 d . . .
C22 C 1.0097(3) 0.2863(3) 0.7059(2) 0.0349(7) Uani 1 1 d . . .
H22 H 0.9411 0.3179 0.6586 0.042 Uiso 1 1 calc R . .
C23 C 1.1443(3) 0.2751(3) 0.6640(3) 0.0419(8) Uani 1 1 d . . .
H23 H 1.1678 0.2991 0.5883 0.050 Uiso 1 1 calc R . .
C24 C 1.2449(3) 0.2287(3) 0.7328(3) 0.0368(7) Uani 1 1 d . . .
H24 H 1.3373 0.2210 0.7041 0.044 Uiso 1 1 calc R . .
C25 C 1.2108(3) 0.1941(3) 0.8418(3) 0.0321(6) Uani 1 1 d . . .
H25 H 1.2797 0.1623 0.8887 0.038 Uiso 1 1 calc R . .
C26 C 1.0764(3) 0.2053(2) 0.8844(2) 0.0266(6) Uani 1 1 d . . .
H26 H 1.0539 0.1810 0.9603 0.032 Uiso 1 1 calc R . .
C31 C 0.8043(2) 0.2279(2) 1.0129(2) 0.0224(5) Uani 1 1 d . . .
C32 C 0.7824(3) 0.1188(3) 1.0912(2) 0.0291(6) Uani 1 1 d . . .
H32 H 0.7565 0.0618 1.0719 0.035 Uiso 1 1 calc R . .
C33 C 0.7985(3) 0.0933(3) 1.1977(2) 0.0366(7) Uani 1 1 d . . .
H33 H 0.7819 0.0193 1.2516 0.044 Uiso 1 1 calc R . .
C34 C 0.8388(3) 0.1754(3) 1.2259(2) 0.0364(7) Uani 1 1 d . . .
H34 H 0.8505 0.1570 1.2988 0.044 Uiso 1 1 calc R . .
C35 C 0.8619(3) 0.2841(3) 1.1483(2) 0.0326(6) Uani 1 1 d . . .
H35 H 0.8906 0.3400 1.1674 0.039 Uiso 1 1 calc R . .
C36 C 0.8427(3) 0.3106(3) 1.0422(2) 0.0283(6) Uani 1 1 d . . .
H36 H 0.8560 0.3858 0.9890 0.034 Uiso 1 1 calc R . .
C41 C 0.7423(3) 0.1387(2) 0.8629(2) 0.0222(5) Uani 1 1 d . . .
C42 C 0.6057(3) 0.1336(2) 0.8692(2) 0.0287(6) Uani 1 1 d . . .
H42 H 0.5395 0.1970 0.8762 0.034 Uiso 1 1 calc R . .
C43 C 0.5657(3) 0.0362(3) 0.8652(3) 0.0330(6) Uani 1 1 d . . .
H43 H 0.4722 0.0329 0.8707 0.040 Uiso 1 1 calc R . .
C44 C 0.6600(3) -0.0554(3) 0.8534(2) 0.0321(6) Uani 1 1 d . . .
H44 H 0.6320 -0.1212 0.8496 0.039 Uiso 1 1 calc R . .
C45 C 0.7958(3) -0.0515(3) 0.8472(3) 0.0352(7) Uani 1 1 d . . .
H45 H 0.8612 -0.1152 0.8399 0.042 Uiso 1 1 calc R . .
C46 C 0.8372(3) 0.0450(3) 0.8517(2) 0.0311(6) Uani 1 1 d . . .
H46 H 0.9309 0.0472 0.8469 0.037 Uiso 1 1 calc R . .

loop_
_atom_site_aniso_label
_atom_site_aniso_U_11
_atom_site_aniso_U_22
_atom_site_aniso_U_33
_atom_site_aniso_U_23
_atom_site_aniso_U_13
_atom_site_aniso_U_12
Pd1 0.01714(11) 0.02465(12) 0.02141(11) -0.00527(8) -0.00537(7) -0.00339(7)
P1 0.0159(3) 0.0261(3) 0.0217(3) -0.0081(3) -0.0044(2) -0.0021(3)
N1 0.0232(12) 0.0300(13) 0.0277(13) -0.0047(11) -0.0064(10) -0.0061(10)
O1 0.0266(11) 0.0379(11) 0.0308(11) -0.0164(9) 0.0036(9) -0.0079(9)
O4 0.0235(10) 0.0455(12) 0.0257(10) -0.0081(9) -0.0028(8) -0.0104(9)
O5 0.0306(12) 0.0870(19) 0.0614(17) -0.0484(15) 0.0109(11) -0.0233(12)
C1 0.0170(12) 0.0200(12) 0.0334(14) -0.0112(11) -0.0053(10) -0.0006(10)
C2 0.0232(13) 0.0206(12) 0.0312(14) -0.0086(11) -0.0092(11) -0.0028(10)
C3 0.0228(14) 0.0242(13) 0.0420(17) -0.0121(12) -0.0099(12) -0.0036(11)
C4 0.0194(13) 0.0286(14) 0.0415(17) -0.0155(13) -0.0021(12) -0.0059(11)
C5 0.0239(13) 0.0224(13) 0.0344(15) -0.0128(11) -0.0012(11) -0.0060(10)
C6 0.0198(12) 0.0197(12) 0.0322(14) -0.0097(11) -0.0070(11) -0.0009(10)
C7 0.0265(14) 0.0335(15) 0.0317(15) -0.0043(12) -0.0118(12) -0.0076(12)
C8 0.0265(15) 0.0347(16) 0.0304(15) -0.0052(12) -0.0071(12) -0.0051(12)
C11 0.0202(14) 0.0381(16) 0.0348(16) -0.0075(13) -0.0031(12) -0.0023(12)
C12 0.0308(17) 0.066(2) 0.0393(19) -0.0074(17) 0.0032(14) -0.0194(16)
C21 0.0152(12) 0.0318(14) 0.0284(14) -0.0123(12) -0.0006(10) -0.0017(10)
C22 0.0226(14) 0.0501(19) 0.0312(16) -0.0165(14) -0.0034(12) -0.0011(13)
C23 0.0331(17) 0.053(2) 0.0344(17) -0.0163(15) 0.0052(13) -0.0044(15)
C24 0.0206(14) 0.0389(17) 0.052(2) -0.0220(15) 0.0058(13) -0.0046(12)
C25 0.0200(13) 0.0335(15) 0.0471(18) -0.0198(14) -0.0058(12) -0.0020(11)
C26 0.0211(13) 0.0279(14) 0.0334(15) -0.0145(12) -0.0017(11) -0.0044(11)
C31 0.0129(11) 0.0283(13) 0.0243(13) -0.0098(11) -0.0041(10) 0.0017(10)
C32 0.0241(14) 0.0335(15) 0.0279(14) -0.0104(12) -0.0024(11) -0.0028(11)
C33 0.0407(18) 0.0377(16) 0.0243(14) -0.0052(12) -0.0052(13) -0.0031(13)
C34 0.0366(17) 0.0465(18) 0.0246(14) -0.0152(13) -0.0103(12) 0.0062(14)
C35 0.0266(15) 0.0392(16) 0.0377(16) -0.0229(14) -0.0114(12) 0.0067(12)
C36 0.0238(14) 0.0320(15) 0.0286(14) -0.0115(12) -0.0061(11) -0.0006(11)
C41 0.0224(13) 0.0243(13) 0.0197(12) -0.0070(10) -0.0059(10) -0.0027(10)
C42 0.0201(13) 0.0283(14) 0.0363(16) -0.0120(12) -0.0023(11) -0.0019(11)
C43 0.0238(14) 0.0300(15) 0.0437(17) -0.0115(13) -0.0035(12) -0.0061(12)
C44 0.0367(16) 0.0248(14) 0.0362(16) -0.0091(12) -0.0123(13) -0.0050(12)
C45 0.0327(16) 0.0312(15) 0.0440(18) -0.0175(14) -0.0142(14) 0.0059(12)
C46 0.0229(14) 0.0334(15) 0.0381(16) -0.0145(13) -0.0120(12) 0.0028(11)

loop_
_atom_type_symbol
_atom_type_description
_atom_type_scat_dispersion_real
_atom_type_scat_dispersion_imag
_atom_type_scat_source
C C 0.0033 0.0016 'International Tables Vol C Tables 4.2.6.8 and 6.1.1.4'
H H 0.0000 0.0000 'International Tables Vol C Tables 4.2.6.8 and 6.1.1.4'
N N 0.0061 0.0033 'International Tables Vol C Tables 4.2.6.8 and 6.1.1.4'
O O 0.0106 0.0060 'International Tables Vol C Tables 4.2.6.8 and 6.1.1.4'
P P 0.1023 0.0942 'International Tables Vol C Tables 4.2.6.8 and 6.1.1.4'
Pd Pd -0.9988 1.0072 'International Tables Vol C Tables 4.2.6.8 and 6.1.1.4'

loop_
_geom_angle_atom_site_label_1
_geom_angle_atom_site_label_2
_geom_angle_atom_site_label_3
_geom_angle
C1 Pd1 O4 169.49(9)
C1 Pd1 N1 86.83(10)
O4 Pd1 N1 82.66(9)
C1 Pd1 P1 93.73(8)
O4 Pd1 P1 96.72(6)
N1 Pd1 P1 175.86(7)
C31 P1 C41 105.00(12)
C31 P1 C21 101.98(12)
C41 P1 C21 102.40(12)
C31 P1 Pd1 115.30(9)
C41 P1 Pd1 117.24(9)
C21 P1 Pd1 113.05(9)
C8 N1 Pd1 120.99(18)
C11 O4 Pd1 122.73(19)
C6 C1 C2 118.6(2)
C6 C1 Pd1 124.49(19)
C2 C1 Pd1 116.1(2)
C3 C2 C1 119.1(3)
C3 C2 C7 120.0(2)
C1 C2 C7 120.7(2)
C4 C3 C2 122.4(3)
C3 C4 C5 118.5(3)
O1 C5 C6 118.7(2)
O1 C5 C4 121.0(2)
C6 C5 C4 120.3(3)
C5 C6 C1 121.1(2)
C2 C7 C8 107.1(2)
C9' C8 N1 110.5(4)
C9' C8 C9 12.8(4)
N1 C8 C9 109.4(3)
C9' C8 C7 115.6(4)
N1 C8 C7 109.1(2)
C9 C8 C7 105.2(4)
C9 O3 C10 120.4(6)
O2 C9 O3 120.0(7)
O2 C9 C8 126.0(6)
O3 C9 C8 113.1(6)
C9' O3' C10' 121.1(6)
O3' C9' O2' 122.3(6)
O3' C9' C8 115.5(6)
O2' C9' C8 122.0(6)
O5 C11 O4 124.8(3)
O5 C11 C12 118.9(3)
O4 C11 C12 116.2(3)
C26 C21 C22 118.8(2)
C26 C21 P1 122.0(2)
C22 C21 P1 119.2(2)
C23 C22 C21 120.3(3)
C22 C23 C24 120.0(3)
C25 C24 C23 119.8(3)
C24 C25 C26 120.5(3)
C25 C26 C21 120.5(3)
C32 C31 C36 119.6(3)
C32 C31 P1 122.8(2)
C36 C31 P1 117.5(2)
C33 C32 C31 119.7(3)
C34 C33 C32 120.3(3)
C35 C34 C33 120.4(3)
C34 C35 C36 119.3(3)
C35 C36 C31 120.7(3)
C42 C41 C46 118.7(2)
C42 C41 P1 120.4(2)
C46 C41 P1 120.9(2)
C43 C42 C41 120.3(3)
C44 C43 C42 120.6(3)
C43 C44 C45 119.7(3)
C44 C45 C46 120.3(3)
C45 C46 C41 120.4(3)

loop_
_geom_bond_atom_site_label_1
_geom_bond_atom_site_label_2
_geom_bond_distance
Pd1 C1 2.001(3)
Pd1 O4 2.119(2)
Pd1 N1 2.120(2)
Pd1 P1 2.2500(10)
P1 C31 1.825(3)
P1 C41 1.829(3)
P1 C21 1.833(3)
N1 C8 1.476(4)
O1 C5 1.365(3)
O4 C11 1.265(4)
O5 C11 1.245(4)
C1 C6 1.394(4)
C1 C2 1.411(4)
C2 C3 1.390(4)
C2 C7 1.501(4)
C3 C4 1.375(4)
C4 C5 1.394(4)
C5 C6 1.390(4)
C7 C8 1.551(4)
C8 C9' 1.448(8)
C8 C9 1.542(8)
O2 C9 1.163(9)
O3 C9 1.294(9)
O3 C10 1.392(9)
O2' C9' 1.303(9)
O3' C9' 1.301(8)
O3' C10' 1.435(8)
C11 C12 1.499(4)
C21 C26 1.388(4)
C21 C22 1.395(4)
C22 C23 1.385(4)
C23 C24 1.389(5)
C24 C25 1.367(5)
C25 C26 1.386(4)
C31 C32 1.389(4)
C31 C36 1.393(4)
C32 C33 1.387(4)
C33 C34 1.387(5)
C34 C35 1.385(5)
C35 C36 1.387(4)
C41 C42 1.392(4)
C41 C46 1.393(4)
C42 C43 1.388(4)
C43 C44 1.372(4)
C44 C45 1.380(4)
C45 C46 1.387(4)

loop_
_geom_hbond_atom_site_label_D
_geom_hbond_atom_site_label_H
_geom_hbond_atom_site_label_A
_geom_hbond_distance_DH
_geom_hbond_distance_HA
_geom_hbond_distance_DA
_geom_hbond_angle_DHA
_geom_hbond_site_symmetry_A
N1 H01B O1 0.831(15) 2.16(2) 2.885(3) 146(3) 2_667
O1 H02 O5 0.802(18) 1.842(19) 2.642(3) 175(4) 2_667
C44 H44 O1 0.95 2.50 3.394(4) 156.2 2_657
